data_7022031
loop_
_publ_author_name
'Chevrier, In\`es'
'Sagu\'e, Jorge L'
'Brunetto, Priscilla S.'
'Khanna, Nina'
'Rajacic, Zarko'
'Fromm, Katharina M.'

_publ_section_title
;
 Rings, chains and helices: new antimicrobial silver coordination
 compounds with (iso-)nicotinic acid derivatives.
;
_journal_issue 1
_journal_name_full 'Dalton transactions (Cambridge, England : 2003)'
_journal_page_first 217
_journal_page_last 231
_journal_paper_doi 10.1039/c2dt31259j
_journal_volume 42
_journal_year 2013
_chemical_formula_moiety 'C18 H20 Ag2 N2 O6,2 (N O3)'
_chemical_formula_sum 'C18 H20 Ag2 N4 O12'
_chemical_formula_weight 700.12
_chemical_name_common 'bisnicotinate triethyleneglycol'
_chemical_name_systematic
;
?
;
_space_group_IT_number 15
_symmetry_cell_setting monoclinic
_symmetry_space_group_name_Hall '-C 2yc'
_symmetry_space_group_name_H-M 'C 1 2/c 1'
_atom_sites_solution_hydrogens geom
_atom_sites_solution_primary direct
_atom_sites_solution_secondary difmap
_audit_creation_method SHELXL-97
_cell_angle_alpha 90.00
_cell_angle_beta 90.47(3)
_cell_angle_gamma 90.00
_cell_formula_units_Z 4
_cell_length_a 8.5066(17)
_cell_length_b 23.887(5)
_cell_length_c 10.917(2)
_cell_measurement_reflns_used 15030
_cell_measurement_temperature 200(2)
_cell_measurement_theta_max 55.9
_cell_measurement_theta_min 3.4
_cell_volume 2218.2(8)
_computing_cell_refinement Xarea
_computing_data_collection Xarea
_computing_data_reduction Xarea
_computing_molecular_graphics diamond
_computing_publication_material word
_computing_structure_refinement 'SHELXL-97 (Sheldrick, 2008)'
_computing_structure_solution 'SHELXL-97 (Sheldrick, 2008)'
_diffrn_ambient_temperature 200(2)
_diffrn_detector_area_resol_mean 6.67
_diffrn_measured_fraction_theta_full 0.998
_diffrn_measured_fraction_theta_max 0.998
_diffrn_measurement_device_type 'STOE IPDS 2T'
_diffrn_measurement_method 'rotation method'
_diffrn_radiation_monochromator graphite
_diffrn_radiation_source 'fine-focus sealed tube'
_diffrn_radiation_type MoK\a
_diffrn_radiation_wavelength 0.71073
_diffrn_reflns_av_R_equivalents 0.0460
_diffrn_reflns_av_sigmaI/netI 0.0208
_diffrn_reflns_limit_h_max 11
_diffrn_reflns_limit_h_min -11
_diffrn_reflns_limit_k_max 31
_diffrn_reflns_limit_k_min -31
_diffrn_reflns_limit_l_max 14
_diffrn_reflns_limit_l_min -14
_diffrn_reflns_number 18136
_diffrn_reflns_theta_full 27.90
_diffrn_reflns_theta_max 27.90
_diffrn_reflns_theta_min 1.70
_exptl_absorpt_coefficient_mu 1.841
_exptl_absorpt_correction_T_max 1.0000
_exptl_absorpt_correction_T_min 0.8046
_exptl_absorpt_correction_type multi-scan
_exptl_absorpt_process_details
;
multi-scan from symmetry-related measurements
Sortav (Blessing 1995)
;
_exptl_crystal_colour colorless
_exptl_crystal_density_diffrn 2.096
_exptl_crystal_density_method 'not measured'
_exptl_crystal_description bloc
_exptl_crystal_F_000 1384
_exptl_crystal_size_max 0.20
_exptl_crystal_size_mid 0.10
_exptl_crystal_size_min 0.05
_refine_diff_density_max 0.744
_refine_diff_density_min -0.807
_refine_diff_density_rms 0.081
_refine_ls_extinction_method none
_refine_ls_goodness_of_fit_ref 1.139
_refine_ls_hydrogen_treatment constr
_refine_ls_matrix_type full
_refine_ls_number_parameters 165
_refine_ls_number_reflns 2657
_refine_ls_number_restraints 0
_refine_ls_restrained_S_all 1.139
_refine_ls_R_factor_all 0.0310
_refine_ls_R_factor_gt 0.0254
_refine_ls_shift/su_max 0.000
_refine_ls_shift/su_mean 0.000
_refine_ls_structure_factor_coef Fsqd
_refine_ls_weighting_details 'calc w=1/[\s^2^(Fo^2^)+(0.0210P)^2^+4.0635P] where P=(Fo^2^+2Fc^2^)/3'
_refine_ls_weighting_scheme calc
_refine_ls_wR_factor_gt 0.0518
_refine_ls_wR_factor_ref 0.0534
_reflns_number_gt 2400
_reflns_number_total 2657
_reflns_threshold_expression >2\s(I)
_cod_data_source_file c2dt31259j.txt
_cod_data_source_block l3nagno321
_cod_original_sg_symbol_H-M C2/c
_cod_database_code 7022031

loop_
_symmetry_equiv_pos_as_xyz
'x, y, z'
'-x, y, -z+1/2'
'x+1/2, y+1/2, z'
'-x+1/2, y+1/2, -z+1/2'
'-x, -y, -z'
'x, -y, z-1/2'
'-x+1/2, -y+1/2, -z'
'x+1/2, -y+1/2, z-1/2'

loop_
_atom_site_label
_atom_site_type_symbol
_atom_site_fract_x
_atom_site_fract_y
_atom_site_fract_z
_atom_site_U_iso_or_equiv
_atom_site_adp_type
_atom_site_occupancy
_atom_site_symmetry_multiplicity
_atom_site_calc_flag
_atom_site_refinement_flags
Ag2 Ag 0.0000 0.155691(10) 0.7500 0.01981(7) Uani 1 2 d S
Ag1 Ag 0.0000 0.0000 0.5000 0.02537(8) Uani 1 2 d S
O2 O 0.32639(19) 0.13887(7) 0.82280(15) 0.0200(3) Uani 1 1 d .
O1 O 0.4336(2) 0.08956(7) 0.97766(17) 0.0325(4) Uani 1 1 d .
O3 O 0.1444(2) 0.24234(6) 0.81998(15) 0.0222(3) Uani 1 1 d .
O4 O 0.0256(2) 0.11915(7) 0.95275(16) 0.0265(4) Uani 1 1 d .
O6 O -0.0619(2) 0.15500(8) 1.12214(16) 0.0324(4) Uani 1 1 d .
O5 O 0.1763(3) 0.17457(10) 0.55094(19) 0.0441(5) Uani 1 1 d .
N01 N 0.1625(2) -0.00403(8) 0.65279(18) 0.0207(4) Uani 1 1 d .
N02 N -0.0727(2) 0.15029(8) 1.00985(18) 0.0214(4) Uani 1 1 d .
C2 C 0.3082(3) 0.04043(9) 0.8148(2) 0.0183(4) Uani 1 1 d .
C7 C 0.3653(3) 0.18963(10) 0.8905(2) 0.0249(5) Uani 1 1 d .
H6 H 0.4802 0.1918 0.9051 0.030 Uiso 1 1 calc R
H5 H 0.3119 0.1896 0.9707 0.030 Uiso 1 1 calc R
C6 C 0.3639(3) 0.09146(9) 0.8808(2) 0.0207(4) Uani 1 1 d .
C8 C 0.3115(3) 0.23869(10) 0.8150(2) 0.0249(5) Uani 1 1 d .
H7 H 0.3590 0.2736 0.8473 0.030 Uiso 1 1 calc R
H8 H 0.3452 0.2339 0.7291 0.030 Uiso 1 1 calc R
C3 C 0.3413(3) -0.01189(10) 0.8661(2) 0.0229(5) Uani 1 1 d .
H2 H 0.4011 -0.0146 0.9397 0.027 Uiso 1 1 calc R
C1 C 0.2211(3) 0.04243(9) 0.7065(2) 0.0194(4) Uani 1 1 d .
H1 H 0.2022 0.0777 0.6690 0.023 Uiso 1 1 calc R
C4 C 0.2862(3) -0.05966(10) 0.8087(2) 0.0242(5) Uani 1 1 d .
H3 H 0.3101 -0.0957 0.8409 0.029 Uiso 1 1 calc R
C5 C 0.1951(3) -0.05409(10) 0.7033(2) 0.0242(5) Uani 1 1 d .
H4 H 0.1542 -0.0869 0.6654 0.029 Uiso 1 1 calc R
C9 C 0.0882(3) 0.28894(9) 0.7495(2) 0.0260(5) Uani 1 1 d .
H10 H 0.1261 0.2860 0.6643 0.031 Uiso 1 1 calc R
H9 H 0.1285 0.3243 0.7850 0.031 Uiso 1 1 calc R

loop_
_atom_site_aniso_label
_atom_site_aniso_U_11
_atom_site_aniso_U_22
_atom_site_aniso_U_33
_atom_site_aniso_U_23
_atom_site_aniso_U_13
_atom_site_aniso_U_12
Ag2 0.02324(13) 0.01872(12) 0.01745(12) 0.000 -0.00174(9) 0.000
Ag1 0.02563(14) 0.03198(15) 0.01835(13) -0.00473(9) -0.00886(10) 0.00238(10)
O2 0.0219(8) 0.0167(7) 0.0214(8) -0.0001(6) -0.0057(6) -0.0007(6)
O1 0.0410(11) 0.0243(9) 0.0317(10) 0.0001(7) -0.0221(8) -0.0008(8)
O3 0.0223(8) 0.0173(7) 0.0268(8) 0.0024(6) -0.0038(7) -0.0015(6)
O4 0.0294(9) 0.0273(9) 0.0229(8) -0.0006(7) 0.0016(7) 0.0012(7)
O6 0.0446(11) 0.0357(10) 0.0169(8) -0.0050(7) -0.0024(8) -0.0060(9)
O5 0.0451(13) 0.0533(13) 0.0337(11) -0.0012(9) -0.0093(9) -0.0215(10)
N01 0.0217(10) 0.0215(9) 0.0190(9) -0.0022(7) -0.0050(8) 0.0024(7)
N02 0.0265(10) 0.0192(9) 0.0186(9) 0.0003(7) -0.0024(8) -0.0046(8)
C2 0.0164(10) 0.0188(10) 0.0196(10) -0.0014(8) -0.0029(8) 0.0003(8)
C7 0.0267(12) 0.0195(10) 0.0283(12) -0.0020(9) -0.0075(10) -0.0029(9)
C6 0.0181(10) 0.0212(11) 0.0226(11) -0.0003(9) -0.0035(9) 0.0007(8)
C8 0.0217(12) 0.0201(11) 0.0328(13) -0.0001(9) -0.0023(10) -0.0044(9)
C3 0.0219(11) 0.0237(11) 0.0230(11) 0.0015(9) -0.0067(9) 0.0023(9)
C1 0.0213(11) 0.0187(10) 0.0181(10) -0.0002(8) -0.0030(9) 0.0026(8)
C4 0.0251(12) 0.0196(11) 0.0278(12) 0.0023(9) -0.0055(10) 0.0020(9)
C5 0.0261(12) 0.0202(11) 0.0262(12) -0.0048(9) -0.0048(10) 0.0008(9)
C9 0.0310(13) 0.0155(10) 0.0314(12) 0.0039(9) -0.0065(10) -0.0022(9)

loop_
_atom_type_symbol
_atom_type_description
_atom_type_scat_dispersion_real
_atom_type_scat_dispersion_imag
_atom_type_scat_source
C C 0.0030 0.0020 'International Tables Vol C Tables 4.2.6.8 and 6.1.1.4'
H H 0.0000 0.0000 'International Tables Vol C Tables 4.2.6.8 and 6.1.1.4'
Ag Ag -0.8970 1.1020 'International Tables Vol C Tables 4.2.6.8 and 6.1.1.4'
N N 0.0060 0.0030 'International Tables Vol C Tables 4.2.6.8 and 6.1.1.4'
O O 0.0110 0.0060 'International Tables Vol C Tables 4.2.6.8 and 6.1.1.4'

loop_
_geom_angle_atom_site_label_1
_geom_angle_atom_site_label_2
_geom_angle_atom_site_label_3
_geom_angle
_geom_angle_site_symmetry_1
_geom_angle_site_symmetry_3
O4 Ag2 O4 137.11(8) 2_556 .
O4 Ag2 O3 128.41(6) 2_556 .
O4 Ag2 O3 88.78(6) . .
O4 Ag2 O3 88.78(6) 2_556 2_556
O4 Ag2 O3 128.41(6) . 2_556
O3 Ag2 O3 69.71(8) . 2_556
O4 Ag2 O5 139.76(7) 2_556 2_556
O4 Ag2 O5 50.16(6) . 2_556
O3 Ag2 O5 83.75(7) . 2_556
O3 Ag2 O5 80.42(6) 2_556 2_556
O4 Ag2 O5 50.16(6) 2_556 .
O4 Ag2 O5 139.76(7) . .
O3 Ag2 O5 80.42(6) . .
O3 Ag2 O5 83.75(7) 2_556 .
O5 Ag2 O5 160.69(10) 2_556 .
N01 Ag1 N01 180.0 . 5_556
C6 O2 C7 114.39(18) . .
C8 O3 C9 110.85(18) . .
C8 O3 Ag2 114.94(13) . .
C9 O3 Ag2 108.37(13) . .
N02 O4 Ag2 100.57(13) . .
N02 O5 Ag2 87.45(14) 2_556 .
C5 N01 C1 118.7(2) . .
C5 N01 Ag1 118.97(16) . .
C1 N01 Ag1 122.05(15) . .
O6 N02 O5 122.3(2) . 2_556
O6 N02 O4 119.4(2) . .
O5 N02 O4 118.2(2) 2_556 .
C1 C2 C3 118.4(2) . .
C1 C2 C6 123.2(2) . .
C3 C2 C6 118.4(2) . .
O2 C7 C8 107.73(19) . .
O2 C7 H6 110.2 . .
C8 C7 H6 110.2 . .
O2 C7 H5 110.2 . .
C8 C7 H5 110.2 . .
H6 C7 H5 108.5 . .
O1 C6 O2 124.1(2) . .
O1 C6 C2 122.9(2) . .
O2 C6 C2 112.97(19) . .
O3 C8 C7 109.1(2) . .
O3 C8 H7 109.9 . .
C7 C8 H7 109.9 . .
O3 C8 H8 109.9 . .
C7 C8 H8 109.9 . .
H7 C8 H8 108.3 . .
C4 C3 C2 119.4(2) . .
C4 C3 H2 120.3 . .
C2 C3 H2 120.3 . .
N01 C1 C2 122.2(2) . .
N01 C1 H1 118.9 . .
C2 C1 H1 118.9 . .
C3 C4 C5 118.8(2) . .
C3 C4 H3 120.6 . .
C5 C4 H3 120.6 . .
N01 C5 C4 122.4(2) . .
N01 C5 H4 118.8 . .
C4 C5 H4 118.8 . .
O3 C9 C9 109.01(19) . 2_556
O3 C9 H10 109.9 . .
C9 C9 H10 109.9 2_556 .
O3 C9 H9 109.9 . .
C9 C9 H9 109.9 2_556 .
H10 C9 H9 108.3 . .

loop_
_geom_bond_atom_site_label_1
_geom_bond_atom_site_label_2
_geom_bond_distance
_geom_bond_site_symmetry_2
Ag2 O4 2.3876(18) 2_556
Ag2 O4 2.3876(18) .
Ag2 O3 2.5223(17) .
Ag2 O3 2.5223(16) 2_556
Ag2 O5 2.689(2) 2_556
Ag2 O5 2.689(2) .
Ag1 N01 2.160(2) .
Ag1 N01 2.160(2) 5_556
O2 C6 1.335(3) .
O2 C7 1.456(3) .
O1 C6 1.208(3) .
O3 C8 1.425(3) .
O3 C9 1.433(3) .
O4 N02 1.285(3) .
O6 N02 1.234(3) .
O5 N02 1.242(3) 2_556
N01 C5 1.344(3) .
N01 C1 1.348(3) .
N02 O5 1.242(3) 2_556
C2 C1 1.392(3) .
C2 C3 1.397(3) .
C2 C6 1.491(3) .
C7 C8 1.502(3) .
C7 H6 0.9900 .
C7 H5 0.9900 .
C8 H7 0.9900 .
C8 H8 0.9900 .
C3 C4 1.382(3) .
C3 H2 0.9500 .
C1 H1 0.9500 .
C4 C5 1.389(3) .
C4 H3 0.9500 .
C5 H4 0.9500 .
C9 C9 1.500(5) 2_556
C9 H10 0.9900 .
C9 H9 0.9900 .

loop_
_geom_torsion_atom_site_label_1
_geom_torsion_atom_site_label_2
_geom_torsion_atom_site_label_3
_geom_torsion_atom_site_label_4
_geom_torsion
_geom_torsion_site_symmetry_1
_geom_torsion_site_symmetry_4
O4 Ag2 O3 C8 -70.60(17) 2_556 .
O4 Ag2 O3 C8 86.09(16) . .
O3 Ag2 O3 C8 -141.81(19) 2_556 .
O5 Ag2 O3 C8 136.12(16) 2_556 .
O5 Ag2 O3 C8 -54.98(16) . .
O4 Ag2 O3 C9 54.01(17) 2_556 .
O4 Ag2 O3 C9 -149.30(15) . .
O3 Ag2 O3 C9 -17.20(12) 2_556 .
O5 Ag2 O3 C9 -99.27(15) 2_556 .
O5 Ag2 O3 C9 69.63(15) . .
O4 Ag2 O4 N02 -134.91(14) 2_556 .
O3 Ag2 O4 N02 72.19(13) . .
O3 Ag2 O4 N02 9.55(16) 2_556 .
O5 Ag2 O4 N02 -10.68(13) 2_556 .
O5 Ag2 O4 N02 145.76(13) . .
O4 Ag2 O5 N02 10.87(13) 2_556 2_556
O4 Ag2 O5 N02 130.29(14) . 2_556
O3 Ag2 O5 N02 -153.18(15) . 2_556
O3 Ag2 O5 N02 -82.77(15) 2_556 2_556
O5 Ag2 O5 N02 -117.81(15) 2_556 2_556
N01 Ag1 N01 C5 16(4) 5_556 .
N01 Ag1 N01 C1 -158(4) 5_556 .
Ag2 O4 N02 O6 -159.73(17) . .
Ag2 O4 N02 O5 20.5(2) . 2_556
C6 O2 C7 C8 -178.3(2) . .
C7 O2 C6 O1 -4.6(3) . .
C7 O2 C6 C2 174.27(19) . .
C1 C2 C6 O1 176.6(2) . .
C3 C2 C6 O1 -1.5(4) . .
C1 C2 C6 O2 -2.3(3) . .
C3 C2 C6 O2 179.6(2) . .
C9 O3 C8 C7 179.69(19) . .
Ag2 O3 C8 C7 -57.0(2) . .
O2 C7 C8 O3 73.7(2) . .
C1 C2 C3 C4 -0.4(4) . .
C6 C2 C3 C4 177.8(2) . .
C5 N01 C1 C2 -2.8(4) . .
Ag1 N01 C1 C2 170.95(17) . .
C3 C2 C1 N01 2.9(3) . .
C6 C2 C1 N01 -175.3(2) . .
C2 C3 C4 C5 -1.9(4) . .
C1 N01 C5 C4 0.2(4) . .
Ag1 N01 C5 C4 -173.66(19) . .
C3 C4 C5 N01 2.1(4) . .
C8 O3 C9 C9 176.3(2) . 2_556
Ag2 O3 C9 C9 49.3(3) . 2_556
